data_2010802
loop_
_publ_author_name
'Song, You'
'Xu, Yan'
'Zhu, Dun-Ru'
'You, Xiao-Zeng'

_publ_section_title
;
 Acetatodiaqua[3-(salicyloylhydrazono)butan-2-one oximato]nickel(II)
 ethanol solvate
;
_journal_issue 4
_journal_name_full 'Acta Crystallographica Section C'
_journal_page_first 430
_journal_page_last 431
_journal_paper_doi 10.1107/S0108270100000329
_journal_volume 56
_journal_year 2000
_chemical_formula_iupac '[Ni (C11 H12 N3 O3) (C2 H3 O2) (H2 O)2] , C2 H5 O H'
_chemical_formula_sum 'C15 H25 N3 Ni O8'
_chemical_formula_weight 434.09
_chemical_name_systematic
;
Acetatodiaqua[3-(salicyloylhydrazone)butan-2-one oximato]nickel(II) ethanol
solvate
;
_space_group_IT_number 2
_symmetry_cell_setting triclinic
_symmetry_space_group_name_Hall '-P 1'
_symmetry_space_group_name_H-M 'P -1'
_audit_creation_method SHELXL
_cell_angle_alpha 103.13(3)
_cell_angle_beta 103.97(3)
_cell_angle_gamma 106.80(3)
_cell_formula_units_Z 2
_cell_length_a 7.4120(15)
_cell_length_b 11.505(2)
_cell_length_c 13.255(3)
_cell_measurement_reflns_used 25
_cell_measurement_temperature 293(2)
_cell_measurement_theta_max 6.68
_cell_measurement_theta_min 1.56
_cell_volume 995.0(5)
_computing_data_collection 'CAD-4 Software (Enraf-Nonius, 1989)?'
_computing_molecular_graphics 'SHELXTL-Plus (Sheldrick, 1990b)'
_computing_publication_material SHELXL93
_computing_structure_refinement 'SHELXL93 (Sheldrick, 1993)'
_computing_structure_solution 'SHELXS86 (Sheldrick, 1990a)'
_diffrn_ambient_temperature 293(2)
_diffrn_measurement_device 'FR590 CAD-4'
_diffrn_measurement_method '2\q/\w scans'
_diffrn_radiation_monochromator graphite
_diffrn_radiation_source 'fine-focus sealed tube'
_diffrn_radiation_type MoK\a
_diffrn_radiation_wavelength .71073
_diffrn_reflns_av_R_equivalents .022
_diffrn_reflns_av_sigmaI/netI .067
_diffrn_reflns_limit_h_max 8
_diffrn_reflns_limit_h_min 0
_diffrn_reflns_limit_k_max 13
_diffrn_reflns_limit_k_min -13
_diffrn_reflns_limit_l_max 15
_diffrn_reflns_limit_l_min -15
_diffrn_reflns_number 3784
_diffrn_reflns_theta_max 24.98
_diffrn_reflns_theta_min 1.67
_diffrn_standards_decay_% 0
_diffrn_standards_interval_count 97
_diffrn_standards_number 3
_exptl_absorpt_coefficient_mu 1.020
_exptl_absorpt_correction_T_max .947
_exptl_absorpt_correction_T_min .654
_exptl_absorpt_correction_type 'empirical via \y scan'
_exptl_absorpt_process_details '(North et al., 1968)'
_exptl_crystal_colour green
_exptl_crystal_density_diffrn 1.449
_exptl_crystal_density_meas ?
_exptl_crystal_description prism
_exptl_crystal_F_000 456
_exptl_crystal_size_max .40
_exptl_crystal_size_mid .20
_exptl_crystal_size_min .05
_refine_diff_density_max .629
_refine_diff_density_min -.588
_refine_ls_extinction_method none
_refine_ls_goodness_of_fit_all 1.000
_refine_ls_goodness_of_fit_obs 1.098
_refine_ls_hydrogen_treatment constr
_refine_ls_matrix_type full
_refine_ls_number_parameters 244
_refine_ls_number_reflns 3484
_refine_ls_number_restraints 12
_refine_ls_restrained_S_all 1.014
_refine_ls_restrained_S_obs 1.110
_refine_ls_R_factor_all .085
_refine_ls_R_factor_obs .047
_refine_ls_shift/esd_max <0.001
_refine_ls_shift/esd_mean .000
_refine_ls_structure_factor_coef Fsqd
_refine_ls_weighting_details 'w = 1/[\s^2^(Fo^2^)+(0.0842P)^2^] where P=(Fo^2^+2Fc^2^)/3'
_refine_ls_weighting_scheme calc
_refine_ls_wR_factor_all .134
_refine_ls_wR_factor_obs .122
_reflns_number_observed 2472
_reflns_number_total 3486
_reflns_observed_criterion I>2\s(I)
_cod_data_source_file de1121.cif
_cod_data_source_block I
_cod_depositor_comments
;
The following automatic conversions were performed:

'_exptl_crystal_density_meas' value 'not measured' was changed to '?'
- the value is perceived as not measured.

Automatic conversion script
Id: cif_fix_values 3008 2015-01-20 13:52:24Z robertas 

The following automatic conversions were performed:

'_refine_ls_weighting_scheme' value 'calc w =
1/[\s^2^(Fo^2^)+(0.0842P)^2^] where P=(Fo^2^+2Fc^2^)/3' was changed
to 'calc'. New tag '_refine_ls_weighting_details' was created. The
value of the new tag was set to 'w = 1/[\s^2^(Fo^2^)+(0.0842P)^2^]
where P=(Fo^2^+2Fc^2^)/3'.

Automatic conversion script
Id: cif_fix_values 3143 2015-03-26 13:38:13Z robertas 
;
_cod_original_cell_volume 995.0(3)
_cod_original_sg_symbol_H-M P-1
_cod_database_code 2010802

loop_
_symmetry_equiv_pos_as_xyz
'x, y, z'
'-x, -y, -z'

loop_
_atom_site_aniso_label
_atom_site_aniso_U_11
_atom_site_aniso_U_22
_atom_site_aniso_U_33
_atom_site_aniso_U_12
_atom_site_aniso_U_13
_atom_site_aniso_U_23
Ni1 .0328(3) .0234(3) .0277(3) .0071(2) .0055(2) .0037(2)
N1 .031(2) .029(2) .027(2) .0103(14) .0053(14) .0065(14)
N2 .041(2) .032(2) .027(2) .011(2) .0029(15) .0067(14)
N3 .042(2) .022(2) .027(2) .0082(14) .0047(15) .0012(13)
O1W .037(2) .028(2) .077(2) .0066(13) .019(2) .0067(15)
O2W .032(2) .0253(14) .057(2) .0068(12) .0133(14) .0037(13)
O1 .051(2) .0277(15) .032(2) .0025(13) .0098(14) .0004(12)
O2 .079(2) .033(2) .035(2) .014(2) .011(2) .0032(14)
O3 .056(2) .030(2) .042(2) .0098(14) .0151(15) .0047(13)
O4 .065(2) .040(2) .031(2) .012(2) -.0056(14) .0074(13)
O5 .049(2) .0258(15) .034(2) .0062(13) .0041(13) .0035(12)
O6 .040(2) .0306(15) .036(2) .0066(13) .0036(13) .0031(12)
C1 .034(2) .031(2) .031(2) .009(2) .011(2) .008(2)
C2 .037(2) .033(2) .029(2) .013(2) .011(2) .008(2)
C3 .048(3) .039(2) .036(2) .013(2) .012(2) .010(2)
C4 .058(3) .054(3) .045(3) .020(2) .016(2) .025(2)
C5 .047(3) .072(3) .036(2) .018(3) .006(2) .022(2)
C6 .043(3) .056(3) .033(2) .012(2) .005(2) .012(2)
C7 .033(2) .037(2) .030(2) .013(2) .008(2) .004(2)
C8 .033(2) .025(2) .035(2) .010(2) .013(2) .006(2)
C9 .035(2) .037(2) .033(2) .013(2) .011(2) .012(2)
C10 .051(3) .028(2) .044(2) .006(2) .012(2) .006(2)
C11 .061(3) .039(2) .050(3) .017(2) .014(2) .021(2)
C12 .182(7) .086(5) .078(4) .044(4) .043(4) .044(4)
C13 .096(4) .045(3) .068(4) .016(3) .024(3) .025(3)
C14 .037(2) .028(2) .040(2) .002(2) .010(2) .001(2)
C15 .082(4) .032(2) .043(3) .012(2) .019(3) .001(2)

loop_
_atom_site_label
_atom_site_fract_x
_atom_site_fract_y
_atom_site_fract_z
_atom_site_U_iso_or_equiv
_atom_site_thermal_displace_type
_atom_site_calc_flag
_atom_site_refinement_flags
_atom_site_occupancy
_atom_site_disorder_group
_atom_site_type_symbol
Ni1 -.95134(8) .25295(4) .23640(4) .0304(2) Uani d . 1 . Ni
N1 -1.0929(5) .0716(3) .1346(2) .0305(7) Uani d . 1 . N
N2 -.9171(5) .1378(3) .3365(3) .0363(8) Uani d . 1 . N
N3 -1.1903(5) .0604(3) .0295(2) .0335(8) Uani d . 1 . N
H3A -1.2606 -.0127 -.0200 .040 Uiso calc R 1 . H
O1W -.6908(4) .2616(3) .2069(3) .0505(8) Uani d . 1 . O
H1W -.5784 .3375 .2423 .061 Uiso d R 1 . H
H2W -.6541 .1965 .2028 .061 Uiso d R 1 . H
O2W -1.2076(4) .2539(2) .2669(2) .0411(7) Uani d . 1 . O
H3W -1.3167 .2030 .2380 .049 Uiso d R 1 . H
H4W -1.2134 .3320 .2782 .049 Uiso d R 1 . H
O1 -.8240(4) .4371(2) .3269(2) .0420(7) Uani d . 1 . O
O2 -.7556(5) .4196(3) .4951(2) .0538(9) Uani d . 1 . O
O3 -.3284(5) .4624(3) .2937(2) .0451(7) Uani d . 1 . O
H6A -.2927 .4998 .3597 .068 Uiso calc R 1 . H
O4 -.8149(5) .1788(3) .4474(2) .0517(8) Uani d . 1 . O
H4A -.7736 .2573 .4710 .078 Uiso calc R 1 . H
O5 -1.0607(4) .2772(2) .0800(2) .0412(7) Uani d . 1 . O
O6 -1.4390(4) -.0671(3) -.1595(2) .0403(7) Uani d . 1 . O
C1 -1.1683(6) .1727(4) .0086(3) .0328(9) Uani d . 1 . C
C2 -1.2767(6) .1614(4) -.1042(3) .0330(9) Uani d . 1 . C
C3 -1.2509(7) .2738(4) -.1314(3) .0424(10) Uani d . 1 . C
H3 -1.1455 .3536 -.0820 .051 Uiso d R 1 . H
C4 -1.3482(7) .2730(5) -.2330(4) .0511(12) Uani d . 1 . C
H4 -1.3202 .3498 -.2626 .061 Uiso d R 1 . H
C5 -1.4760(7) .1554(5) -.3110(4) .0532(12) Uani d . 1 . C
H5A -1.5428 .1530 -.3810 .064 Uiso calc R 1 . H
C6 -1.5048(7) .0441(5) -.2865(3) .0472(11) Uani d . 1 . C
H6 -1.6127 -.0459 -.3363 .057 Uiso d R 1 . H
C7 -1.4064(6) .0417(4) -.1821(3) .0352(9) Uani d . 1 . C
C8 -1.1026(6) -.0237(4) .1700(3) .0319(9) Uani d . 1 . C
C9 -.9899(6) .0160(4) .2894(3) .0346(9) Uani d . 1 . C
C10 -1.2192(7) -.1608(4) .1040(4) .0445(11) Uani d . 1 . C
H10A -1.2809 -.1671 .0294 .067 Uiso calc R 1 . H
H10B -1.3203 -.1955 .1339 .067 Uiso calc R 1 . H
H10C -1.1314 -.2080 .1061 .067 Uiso calc R 1 . H
C11 -.9705(7) -.0796(4) .3464(4) .0497(12) Uani d . 1 . C
H11A -.8931 -.0358 .4224 .075 Uiso calc R 1 . H
H11B -.9051 -.1305 .3131 .075 Uiso calc R 1 . H
H11C -1.1007 -.1342 .3404 .075 Uiso calc R 1 . H
C12 -.3206(14) .4900(7) .1225(6) .113(3) Uani d U 1 . C
H12A -.2727 .5529 .0889 .169 Uiso calc R 1 . H
H12B -.4635 .4520 .0925 .169 Uiso calc R 1 . H
H12C -.2648 .4248 .1085 .169 Uiso calc R 1 . H
C13 -.2613(10) .5510(5) .2398(5) .071(2) Uani d U 1 . C
H13A -.1170 .5907 .2696 .085 Uiso calc R 1 . H
H13B -.3158 .6180 .2536 .085 Uiso calc R 1 . H
C14 -.7693(6) .4834(4) .4296(3) .0394(10) Uani d . 1 . C
C15 -.7206(8) .6247(4) .4781(4) .0568(13) Uani d . 1 . C
H15A -.6810 .6478 .5566 .085 Uiso calc R 1 . H
H15B -.8362 .6450 .4512 .085 Uiso calc R 1 . H
H15C -.6135 .6716 .4574 .085 Uiso calc R 1 . H

loop_
_atom_type_symbol
_atom_type_description
_atom_type_scat_dispersion_real
_atom_type_scat_dispersion_imag
_atom_type_scat_source
C C .0033 .0016 'International Tables Vol C Tables 4.2.6.8 and 6.1.1.4'
H H .0000 .0000 'International Tables Vol C Tables 4.2.6.8 and 6.1.1.4'
N N .0061 .0033 'International Tables Vol C Tables 4.2.6.8 and 6.1.1.4'
O O .0106 .0060 'International Tables Vol C Tables 4.2.6.8 and 6.1.1.4'
Ni Ni .3393 1.1124 'International Tables Vol C Tables 4.2.6.8 and 6.1.1.4'

loop_
_geom_angle_atom_site_label_1
_geom_angle_atom_site_label_2
_geom_angle_atom_site_label_3
_geom_angle
_geom_angle_publ_flag
O1 Ni1 N1 174.98(12) n
O1 Ni1 O2W 88.09(12) n
N1 Ni1 O2W 90.55(12) n
O1 Ni1 O1W 89.34(12) n
N1 Ni1 O1W 91.90(13) n
O2W Ni1 O1W 177.10(11) yes
O1 Ni1 N2 109.91(12) yes
N1 Ni1 N2 74.92(13) yes
O2W Ni1 N2 89.82(13) n
O1W Ni1 N2 92.31(14) n
O1 Ni1 O5 98.23(11) yes
N1 Ni1 O5 76.94(12) yes
O2W Ni1 O5 90.42(12) n
O1W Ni1 O5 88.64(13) n
N2 Ni1 O5 151.86(12) n
C8 N1 N3 123.8(3) n
C8 N1 Ni1 121.3(3) n
N3 N1 Ni1 114.7(2) n
C9 N2 O4 115.7(3) n
C9 N2 Ni1 117.2(3) n
O4 N2 Ni1 127.0(2) n
C1 N3 N1 115.1(3) n
C14 O1 Ni1 127.4(3) n
C1 O5 Ni1 111.2(2) n
O5 C1 N3 121.6(4) n
O5 C1 C2 123.0(4) n
N3 C1 C2 115.4(3) n
C3 C2 C7 120.6(4) ?
C3 C2 C1 117.6(3) ?
C7 C2 C1 121.7(4) ?
C4 C3 C2 121.8(4) ?
C3 C4 C5 118.2(4) ?
C6 C5 C4 121.2(4) ?
C5 C6 C7 122.0(4) ?
O6 C7 C6 121.0(4) ?
O6 C7 C2 122.8(4) ?
C6 C7 C2 116.2(4) ?
N1 C8 C10 125.6(4) n
N1 C8 C9 112.6(3) n
C10 C8 C9 121.7(4) n
N2 C9 C11 124.5(4) n
N2 C9 C8 113.7(3) n
C11 C9 C8 121.7(4) n
O3 C13 C12 111.9(5) ?
O1 C14 O2 124.8(4) ?
O1 C14 C15 117.7(4) ?
O2 C14 C15 117.5(4) ?

loop_
_geom_bond_atom_site_label_1
_geom_bond_atom_site_label_2
_geom_bond_site_symmetry_2
_geom_bond_distance
_geom_bond_publ_flag
Ni1 O1 . 1.990(3) yes
Ni1 N1 . 2.012(3) yes
Ni1 O2W . 2.037(3) yes
Ni1 O1W . 2.040(3) yes
Ni1 N2 . 2.100(3) yes
Ni1 O5 . 2.148(3) yes
N1 C8 . 1.278(5) n
N1 N3 . 1.363(4) n
N2 C9 . 1.283(5) n
N2 O4 . 1.378(4) n
N3 C1 . 1.355(5) n
O1 C14 . 1.258(5) ?
O2 C14 . 1.261(5) ?
O3 C13 . 1.417(6) ?
O5 C1 . 1.241(5) n
O6 C7 . 1.321(5) n
C1 C2 . 1.473(5) ?
C2 C3 . 1.393(6) ?
C2 C7 . 1.413(5) ?
C3 C4 . 1.363(6) ?
C4 C5 . 1.396(7) ?
C5 C6 . 1.363(7) ?
C6 C7 . 1.410(6) ?
C8 C10 . 1.489(5) n
C8 C9 . 1.491(5) n
C9 C11 . 1.490(6) n
C12 C13 . 1.448(8) ?
C14 C15 . 1.504(6) ?

loop_
_geom_hbond_atom_site_label_D
_geom_hbond_atom_site_label_H
_geom_hbond_atom_site_label_A
_geom_hbond_site_symmetry_D
_geom_hbond_site_symmetry_H
_geom_hbond_site_symmetry_A
_geom_hbond_distance_DA
_geom_hbond_angle_DHA
_geom_hbond_publ_flag
O4 H4A O2 . . . 2.576(5) 163 y
O1W H2 O6 2_355 2_355 . 2.688(5) 164 y
O2W H3 O6 2_255 2_255 . 2.658(5) 172 y
O1W H1 O3 . . . 2.754(4) 166 y
O2W H4 O3 1_655 1_655 . 2.773(5) 158 y
O3 H6A O2 . . 2_466 2.648(4) 173 y
N3 H3A O6 . . . ? ? y
